data_2009337
loop_
_publ_author_name
'Powell, Clem'
'Burrell, Anthony K.'

_publ_section_title
;
 \m-Acetato-\m-chloro-\m-oxo-bis[dichloro(triphenylphosphine)rhenium]
 chloroform solvate
;
_journal_issue 12
_journal_name_full 'Acta Crystallographica Section C'
_journal_page_first IUC9900171
_journal_paper_doi 10.1107/S0108270199098340
_journal_volume 55
_journal_year 1999
_chemical_formula_iupac '[Re2 Cl5 O1 (C2 H3 O2) (C15 H18 P1)2], C1 H1 Cl3'
_chemical_formula_moiety 'C38 H33 Cl5 O3 P2 Re2, C H Cl3'
_chemical_formula_sum 'C39 H34 Cl8 O3 P2 Re2'
_chemical_formula_weight 1268.60
_chemical_name_systematic
;
/m-Oxo-/m-chloro-acetato-bis(dichlorotriphenylphosphinerhenium)
chlorofrom solvate
;
_space_group_IT_number 14
_symmetry_cell_setting monoclinic
_symmetry_space_group_name_Hall '-P 2ybc'
_symmetry_space_group_name_H-M 'P 1 21/c 1'
_cell_angle_alpha 90.00
_cell_angle_beta 107.0480(10)
_cell_angle_gamma 90.00
_cell_formula_units_Z 8
_cell_length_a 20.1188(2)
_cell_length_b 30.5945(4)
_cell_length_c 14.5526(2)
_cell_measurement_temperature 203(2)
_cell_volume 8563.89(19)
_computing_cell_refinement 'SMART (Siemens, 1996)'
_computing_data_collection 'SMART (Siemens, 1996)'
_computing_data_reduction 'SHELXTL (Siemens, 1996)'
_computing_publication_material 'SHELXL97 (Sheldrick, 1997)'
_computing_structure_refinement 'SHELXL97 (Sheldrick, 1997b)'
_computing_structure_solution 'SHELXS97 (Sheldrick, 1997a)'
_diffrn_ambient_temperature 203(2)
_diffrn_measured_fraction_theta_full 0.000
_diffrn_measured_fraction_theta_max 0.950
_diffrn_measurement_device_type 'Siemens SMART CCD area-detector'
_diffrn_measurement_method \w
_diffrn_radiation_monochromator graphite
_diffrn_radiation_source 'fine-focus sealed tube'
_diffrn_radiation_type MoK\a
_diffrn_radiation_wavelength 0.71073
_diffrn_reflns_av_R_equivalents 0.028
_diffrn_reflns_av_sigmaI/netI 0.0357
_diffrn_reflns_limit_h_max 25
_diffrn_reflns_limit_h_min -25
_diffrn_reflns_limit_k_max 39
_diffrn_reflns_limit_k_min -38
_diffrn_reflns_limit_l_max 8
_diffrn_reflns_limit_l_min -18
_diffrn_reflns_number 50927
_diffrn_reflns_theta_full 0.50
_diffrn_reflns_theta_max 27.55
_diffrn_reflns_theta_min 1.06
_exptl_absorpt_coefficient_mu 6.260
_exptl_absorpt_correction_T_max 0.535
_exptl_absorpt_correction_T_min 0.255
_exptl_absorpt_correction_type multi-scan
_exptl_absorpt_process_details '(Blessing, 1995)'
_exptl_crystal_colour green
_exptl_crystal_density_diffrn 1.968
_exptl_crystal_density_method 'not measured'
_exptl_crystal_description Plate
_exptl_crystal_F_000 4864
_exptl_crystal_size_max 0.28
_exptl_crystal_size_mid 0.18
_exptl_crystal_size_min 0.10
_refine_diff_density_max 2.309
_refine_diff_density_min -1.835
_refine_ls_extinction_method none
_refine_ls_goodness_of_fit_ref 1.199
_refine_ls_hydrogen_treatment constr
_refine_ls_matrix_type full
_refine_ls_number_parameters 1001
_refine_ls_number_reflns 18772
_refine_ls_number_restraints 6
_refine_ls_restrained_S_all 1.208
_refine_ls_R_factor_all 0.052
_refine_ls_R_factor_gt 0.037
_refine_ls_shift/su_max 0.018
_refine_ls_shift/su_mean 0.005
_refine_ls_structure_factor_coef Fsqd
_refine_ls_weighting_details 'calc w = 1/[\s^2^(Fo^2^)+(0.0281P)^2^+31.1860P] where P = (Fo^2^+2Fc^2^)/3'
_refine_ls_weighting_scheme calc
_refine_ls_wR_factor_ref 0.091
_reflns_number_gt 15481
_reflns_number_total 18772
_reflns_threshold_expression I>2\s(I)
_cod_data_source_file qb0147.cif
_cod_data_source_block I
_cod_original_cell_volume 8563.88(18)
_cod_original_sg_symbol_H-M 'P 21/c'
_cod_database_code 2009337
_cod_database_fobs_code 2009337

loop_
_symmetry_equiv_pos_as_xyz
'x, y, z'
'-x, y+1/2, -z+1/2'
'-x, -y, -z'
'x, -y-1/2, z-1/2'

loop_
_atom_site_label
_atom_site_fract_x
_atom_site_fract_y
_atom_site_fract_z
_atom_site_U_iso_or_equiv
_atom_site_adp_type
_atom_site_calc_flag
_atom_site_refinement_flags
_atom_site_occupancy
_atom_site_disorder_assembly
_atom_site_disorder_group
_atom_site_type_symbol
Re1 0.368876(11) 0.645073(7) 0.620409(15) 0.02050(6) Uani d . 1 . . Re
Re2 0.451013(11) 0.663483(7) 0.524837(16) 0.02143(6) Uani d . 1 . . Re
O1 0.37704(19) 0.62176(12) 0.5019(3) 0.0221(8) Uani d . 1 . . O
Cl1 0.53152(8) 0.71573(5) 0.50497(12) 0.0368(4) Uani d . 1 . . Cl
Cl2 0.54089(7) 0.61514(5) 0.59195(11) 0.0311(3) Uani d . 1 . . Cl
Cl3 0.31695(8) 0.67055(5) 0.73650(10) 0.0308(3) Uani d . 1 . . Cl
Cl4 0.43512(8) 0.59623(5) 0.73152(10) 0.0288(3) Uani d . 1 . . Cl
Cl5 0.45746(8) 0.69944(5) 0.67383(10) 0.0299(3) Uani d . 1 . . Cl
O2 0.3793(2) 0.71139(13) 0.4587(3) 0.0284(9) Uani d . 1 . . O
O3 0.3050(2) 0.69397(13) 0.5398(3) 0.0274(9) Uani d . 1 . . O
C1 0.2712(4) 0.7491(2) 0.4209(5) 0.0417(17) Uani d . 1 . . C
H1A 0.2907 0.7636 0.3754 0.062 Uiso calc R 1 . . H
H1B 0.2619 0.7706 0.4645 0.062 Uiso calc R 1 . . H
H1C 0.2283 0.7346 0.3865 0.062 Uiso calc R 1 . . H
C2 0.3217(3) 0.7162(2) 0.4768(4) 0.0291(13) Uani d . 1 . . C
C111 0.2031(3) 0.6229(2) 0.4759(5) 0.0357(15) Uani d . 1 . . C
C112 0.1619(4) 0.6539(3) 0.5021(7) 0.055(2) Uani d . 1 . . C
H11A 0.1634 0.6572 0.5669 0.066 Uiso calc R 1 . . H
C113 0.1184(4) 0.6799(3) 0.4320(9) 0.075(3) Uani d . 1 . . C
H11B 0.0907 0.7012 0.4495 0.090 Uiso calc R 1 . . H
C114 0.1155(5) 0.6749(4) 0.3374(10) 0.097(4) Uani d . 1 . . C
H11C 0.0858 0.6927 0.2903 0.117 Uiso calc R 1 . . H
C115 0.1555(5) 0.6443(4) 0.3117(7) 0.081(3) Uani d . 1 . . C
H11D 0.1526 0.6408 0.2464 0.097 Uiso calc R 1 . . H
C116 0.2005(4) 0.6181(3) 0.3798(6) 0.057(2) Uani d . 1 . . C
H11E 0.2287 0.5974 0.3614 0.069 Uiso calc R 1 . . H
C121 0.2224(3) 0.5777(2) 0.6553(5) 0.0361(15) Uani d . 1 . . C
C122 0.1515(5) 0.5675(4) 0.6209(7) 0.074(3) Uani d . 1 . . C
H12A 0.1272 0.5722 0.5559 0.088 Uiso calc R 1 . . H
C123 0.1174(6) 0.5506(5) 0.6827(9) 0.097(4) Uani d . 1 . . C
H12B 0.0698 0.5439 0.6593 0.116 Uiso calc R 1 . . H
C124 0.1514(5) 0.5437(3) 0.7764(9) 0.072(3) Uani d . 1 . . C
H12C 0.1274 0.5323 0.8176 0.086 Uiso calc R 1 . . H
C125 0.2205(5) 0.5532(3) 0.8116(7) 0.058(2) Uani d . 1 . . C
H12D 0.2439 0.5485 0.8770 0.070 Uiso calc R 1 . . H
C126 0.2566(4) 0.5700(2) 0.7504(6) 0.0431(17) Uani d . 1 . . C
H12E 0.3044 0.5759 0.7745 0.052 Uiso calc R 1 . . H
C131 0.2846(3) 0.5414(2) 0.5255(5) 0.0311(14) Uani d . 1 . . C
C132 0.2309(4) 0.5172(3) 0.4655(6) 0.050(2) Uani d . 1 . . C
H13A 0.1874 0.5303 0.4380 0.060 Uiso calc R 1 . . H
C133 0.2412(4) 0.4742(2) 0.4461(6) 0.056(2) Uani d . 1 . . C
H13B 0.2045 0.4582 0.4049 0.067 Uiso calc R 1 . . H
C134 0.3046(4) 0.4542(2) 0.4862(6) 0.0481(19) Uani d . 1 . . C
H13C 0.3108 0.4246 0.4737 0.058 Uiso calc R 1 . . H
C135 0.3583(4) 0.4780(2) 0.5446(5) 0.0377(15) Uani d . 1 . . C
H13D 0.4016 0.4646 0.5722 0.045 Uiso calc R 1 . . H
C136 0.3488(3) 0.5217(2) 0.5630(5) 0.0315(14) Uani d . 1 . . C
H13E 0.3863 0.5381 0.6012 0.038 Uiso calc R 1 . . H
C211 0.3667(3) 0.65639(19) 0.2697(4) 0.0268(12) Uani d . 1 . . C
C212 0.3174(3) 0.6254(2) 0.2232(5) 0.0372(15) Uani d . 1 . . C
H21A 0.3249 0.5956 0.2378 0.045 Uiso calc R 1 . . H
C213 0.2564(4) 0.6393(3) 0.1542(6) 0.0485(19) Uani d . 1 . . C
H21B 0.2235 0.6186 0.1213 0.058 Uiso calc R 1 . . H
C214 0.2447(4) 0.6832(3) 0.1344(5) 0.0471(18) Uani d . 1 . . C
H21C 0.2036 0.6924 0.0886 0.056 Uiso calc R 1 . . H
C215 0.2927(4) 0.7132(2) 0.1814(5) 0.0395(16) Uani d . 1 . . C
H21D 0.2843 0.7430 0.1671 0.047 Uiso calc R 1 . . H
C216 0.3540(4) 0.7009(2) 0.2502(5) 0.0325(14) Uani d . 1 . . C
H21E 0.3862 0.7220 0.2829 0.039 Uiso calc R 1 . . H
C221 0.5192(3) 0.65760(19) 0.3184(4) 0.0269(12) Uani d . 1 . . C
C222 0.5117(4) 0.6846(2) 0.2386(5) 0.0368(15) Uani d . 1 . . C
H22A 0.4675 0.6950 0.2040 0.044 Uiso calc R 1 . . H
C223 0.5699(4) 0.6960(2) 0.2105(5) 0.0438(17) Uani d . 1 . . C
H22B 0.5648 0.7146 0.1574 0.053 Uiso calc R 1 . . H
C224 0.6346(4) 0.6804(3) 0.2595(6) 0.0462(18) Uani d . 1 . . C
H22C 0.6733 0.6876 0.2389 0.055 Uiso calc R 1 . . H
C225 0.6426(4) 0.6539(3) 0.3398(6) 0.0498(19) Uani d . 1 . . C
H22D 0.6868 0.6434 0.3740 0.060 Uiso calc R 1 . . H
C226 0.5851(4) 0.6431(2) 0.3691(5) 0.0409(16) Uani d . 1 . . C
H22E 0.5908 0.6256 0.4241 0.049 Uiso calc R 1 . . H
C231 0.4506(3) 0.58023(18) 0.3368(4) 0.0252(12) Uani d . 1 . . C
C232 0.4612(4) 0.5677(2) 0.2504(5) 0.0353(15) Uani d . 1 . . C
H23A 0.4677 0.5891 0.2075 0.042 Uiso calc R 1 . . H
C233 0.4621(4) 0.5235(2) 0.2270(5) 0.0376(15) Uani d . 1 . . C
H23B 0.4681 0.5153 0.1678 0.045 Uiso calc R 1 . . H
C234 0.4541(3) 0.4919(2) 0.2907(5) 0.0331(14) Uani d . 1 . . C
H23C 0.4554 0.4621 0.2754 0.040 Uiso calc R 1 . . H
C236 0.4422(3) 0.5483(2) 0.4000(4) 0.0296(13) Uani d . 1 . . C
H23D 0.4350 0.5564 0.4587 0.036 Uiso calc R 1 . . H
Re3 0.862675(12) 0.641052(7) 0.083507(16) 0.02359(6) Uani d . 1 . . Re
Re4 0.951653(12) 0.662363(8) 0.000965(17) 0.02509(6) Uani d . 1 . . Re
P3 0.75680(8) 0.59551(5) 0.01550(11) 0.0263(3) Uani d . 1 . . P
P4 0.94768(8) 0.64090(5) -0.16571(11) 0.0237(3) Uani d . 1 . . P
O4 0.8739(2) 0.62320(13) -0.0364(3) 0.0244(8) Uani d . 1 . . O
O5 0.8850(2) 0.71374(13) -0.0593(3) 0.0326(10) Uani d . 1 . . O
O6 0.8071(2) 0.69550(13) 0.0155(3) 0.0300(9) Uani d . 1 . . O
Cl6 1.03581(10) 0.71462(6) -0.00646(14) 0.0465(4) Uani d . 1 . . Cl
Cl7 1.03915(8) 0.61251(6) 0.06876(12) 0.0374(4) Uani d . 1 . . Cl
Cl8 0.80968(9) 0.66164(5) 0.20268(11) 0.0362(3) Uani d . 1 . . Cl
Cl9 0.91836(9) 0.58309(5) 0.17631(11) 0.0365(4) Uani d . 1 . . Cl
Cl10 0.95467(9) 0.69143(5) 0.15616(11) 0.0365(4) Uani d . 1 . . Cl
C3 0.7853(4) 0.7580(2) -0.0857(5) 0.0450(18) Uani d . 1 . . C
H3A 0.8083 0.7735 -0.1259 0.068 Uiso calc R 1 . . H
H3B 0.7793 0.7775 -0.0361 0.068 Uiso calc R 1 . . H
H3C 0.7401 0.7478 -0.1248 0.068 Uiso calc R 1 . . H
C4 0.8282(3) 0.7200(2) -0.0403(4) 0.0307(13) Uani d . 1 . . C
C311 0.6904(3) 0.6334(2) -0.0493(5) 0.0313(13) Uani d . 1 . . C
C312 0.6894(4) 0.6497(3) -0.1393(5) 0.0420(17) Uani d . 1 . . C
H31A 0.7192 0.6379 -0.1720 0.050 Uiso calc R 1 . . H
C313 0.6446(4) 0.6832(3) -0.1801(5) 0.0496(19) Uani d . 1 . . C
H31B 0.6419 0.6931 -0.2422 0.059 Uiso calc R 1 . . H
C314 0.6040(4) 0.7023(3) -0.1298(6) 0.051(2) Uani d . 1 . . C
H31C 0.5747 0.7258 -0.1568 0.062 Uiso calc R 1 . . H
C315 0.6060(4) 0.6871(2) -0.0404(6) 0.0456(18) Uani d . 1 . . C
H31D 0.5783 0.7004 -0.0064 0.055 Uiso calc R 1 . . H
C316 0.6486(4) 0.6524(2) 0.0000(5) 0.0385(16) Uani d . 1 . . C
H31E 0.6491 0.6418 0.0608 0.046 Uiso calc R 1 . . H
C321 0.7152(3) 0.5661(2) 0.0927(5) 0.0323(14) Uani d . 1 . . C
C322 0.6527(4) 0.5452(3) 0.0473(6) 0.0471(18) Uani d . 1 . . C
H32A 0.6342 0.5469 -0.0198 0.057 Uiso calc R 1 . . H
C323 0.6177(4) 0.5221(3) 0.1003(6) 0.053(2) Uani d . 1 . . C
H32B 0.5763 0.5074 0.0687 0.064 Uiso calc R 1 . . H
C324 0.6426(4) 0.5205(3) 0.1979(6) 0.053(2) Uani d . 1 . . C
H32C 0.6176 0.5059 0.2339 0.063 Uiso calc R 1 . . H
C325 0.7050(4) 0.5406(3) 0.2435(6) 0.0484(19) Uani d . 1 . . C
H32D 0.7227 0.5390 0.3108 0.058 Uiso calc R 1 . . H
C326 0.7419(4) 0.5630(2) 0.1922(5) 0.0416(16) Uani d . 1 . . C
H32E 0.7847 0.5760 0.2241 0.050 Uiso calc R 1 . . H
C331 0.7677(3) 0.5516(2) -0.0638(5) 0.0334(14) Uani d . 1 . . C
C332 0.7257(4) 0.5452(3) -0.1567(6) 0.0492(19) Uani d . 1 . . C
H33A 0.6907 0.5656 -0.1844 0.059 Uiso calc R 1 . . H
C333 0.7345(5) 0.5091(3) -0.2094(7) 0.063(2) Uani d . 1 . . C
H33B 0.7064 0.5054 -0.2731 0.075 Uiso calc R 1 . . H
C334 0.7845(5) 0.4790(3) -0.1676(7) 0.064(3) Uani d . 1 . . C
H33C 0.7906 0.4544 -0.2030 0.077 Uiso calc R 1 . . H
C335 0.8260(5) 0.4842(3) -0.0746(7) 0.062(2) Uani d . 1 . . C
H33D 0.8593 0.4629 -0.0462 0.074 Uiso calc R 1 . . H
C336 0.8187(4) 0.5208(2) -0.0227(6) 0.0467(18) Uani d . 1 . . C
H33E 0.8480 0.5248 0.0402 0.056 Uiso calc R 1 . . H
C411 0.8670(3) 0.66112(19) -0.2479(4) 0.0256(12) Uani d . 1 . . C
C412 0.8575(4) 0.7054(2) -0.2701(5) 0.0351(15) Uani d . 1 . . C
H41A 0.8938 0.7252 -0.2439 0.042 Uiso calc R 1 . . H
C413 0.7955(4) 0.7204(2) -0.3301(5) 0.0429(17) Uani d . 1 . . C
H41B 0.7903 0.7501 -0.3470 0.051 Uiso calc R 1 . . H
C415 0.7479(4) 0.6484(2) -0.3420(5) 0.0406(16) Uani d . 1 . . C
H41C 0.7103 0.6291 -0.3654 0.049 Uiso calc R 1 . . H
C416 0.8109(3) 0.6329(2) -0.2831(5) 0.0330(14) Uani d . 1 . . C
H41D 0.8157 0.6031 -0.2668 0.040 Uiso calc R 1 . . H
C421 1.0203(3) 0.6612(2) -0.2051(5) 0.0299(13) Uani d . 1 . . C
C422 1.0125(4) 0.6871(3) -0.2857(5) 0.0421(17) Uani d . 1 . . C
H42A 0.9677 0.6950 -0.3239 0.051 Uiso calc R 1 . . H
C423 1.0704(4) 0.7012(3) -0.3100(6) 0.057(2) Uani d . 1 . . C
H42B 1.0649 0.7195 -0.3637 0.069 Uiso calc R 1 . . H
C424 1.1355(4) 0.6889(3) -0.2567(6) 0.0466(19) Uani d . 1 . . C
H42C 1.1745 0.6986 -0.2739 0.056 Uiso calc R 1 . . H
C425 1.1441(4) 0.6623(2) -0.1774(5) 0.0423(17) Uani d . 1 . . C
H42D 1.1888 0.6534 -0.1410 0.051 Uiso calc R 1 . . H
C426 1.0863(4) 0.6488(2) -0.1523(5) 0.0392(16) Uani d . 1 . . C
H42E 1.0921 0.6308 -0.0981 0.047 Uiso calc R 1 . . H
C431 0.9484(3) 0.58292(18) -0.1924(4) 0.0245(12) Uani d . 1 . . C
C432 0.9431(3) 0.5712(2) -0.2873(5) 0.0334(14) Uani d . 1 . . C
H43A 0.9385 0.5930 -0.3342 0.040 Uiso calc R 1 . . H
C433 0.9447(3) 0.5277(2) -0.3125(5) 0.0387(16) Uani d . 1 . . C
H43B 0.9393 0.5202 -0.3769 0.046 Uiso calc R 1 . . H
C434 0.9541(3) 0.4957(2) -0.2447(6) 0.0418(17) Uani d . 1 . . C
H43C 0.9557 0.4662 -0.2620 0.050 Uiso calc R 1 . . H
C435 0.9612(4) 0.5071(2) -0.1501(6) 0.0489(19) Uani d . 1 . . C
H43D 0.9692 0.4852 -0.1028 0.059 Uiso calc R 1 . . H
C436 0.9567(4) 0.5504(2) -0.1246(5) 0.0403(16) Uani d . 1 . . C
H43E 0.9593 0.5575 -0.0608 0.048 Uiso calc R 1 . . H
P2 0.44678(8) 0.63857(5) 0.35855(11) 0.0234(3) Uani d . 1 . . P
P1 0.26752(8) 0.59460(5) 0.56978(11) 0.0261(3) Uani d . 1 . . P
C235 0.4443(4) 0.5044(2) 0.3770(5) 0.0351(15) Uani d . 1 . . C
H23E 0.4390 0.4829 0.4205 0.042 Uiso calc R 1 . . H
C414 0.7408(4) 0.6918(3) -0.3659(5) 0.0458(19) Uani d . 1 . . C
H41E 0.6985 0.7022 -0.4068 0.055 Uiso calc R 1 . . H
C1A 0.4165(4) 0.6306(3) -0.0432(5) 0.052(2) Uani d . 1 . . C
H1AA 0.4023 0.6254 -0.1134 0.063 Uiso calc R 1 . . H
Cl1A 0.49089(12) 0.59947(8) 0.01028(17) 0.0637(6) Uani d . 1 . . Cl
Cl2A 0.34855(15) 0.61557(15) 0.0011(2) 0.1172(14) Uani d . 1 . . Cl
Cl3A 0.43333(14) 0.68719(9) -0.0222(2) 0.0852(9) Uani d . 1 . . Cl
C1B 0.0890(3) 0.3864(2) 0.5934(5) 0.093(4) Uani d D 1 . . C
H1BA 0.0991 0.3746 0.6584 0.112 Uiso d . 1 . . H
Cl1B 0.1519(4) 0.3790(3) 0.5323(8) 0.074(3) Uani d PD 0.445(9) . . Cl
Cl2B 0.0052(5) 0.3828(8) 0.5166(11) 0.264(14) Uani d PD 0.445(9) . . Cl
Cl3B 0.0823(9) 0.4455(3) 0.5800(6) 0.192(9) Uani d PD 0.445(9) . . Cl
Cl1C 0.0563(4) 0.3328(3) 0.5475(6) 0.153(5) Uani d PD 0.555(9) . . Cl
Cl2C 0.0157(3) 0.4189(4) 0.5454(6) 0.165(5) Uani d PD 0.555(9) . . Cl
Cl3C 0.1594(4) 0.3993(5) 0.5512(8) 0.146(5) Uani d PD 0.555(9) . . Cl

loop_
_atom_site_aniso_label
_atom_site_aniso_U_11
_atom_site_aniso_U_22
_atom_site_aniso_U_33
_atom_site_aniso_U_12
_atom_site_aniso_U_13
_atom_site_aniso_U_23
Re1 0.02183(11) 0.02086(11) 0.01852(11) 0.00174(8) 0.00546(8) -0.00106(8)
Re2 0.02212(11) 0.01905(11) 0.02324(11) -0.00105(8) 0.00681(8) -0.00117(9)
O1 0.023(2) 0.024(2) 0.0211(19) -0.0021(15) 0.0088(16) -0.0056(16)
Cl1 0.0383(9) 0.0289(8) 0.0476(10) -0.0114(6) 0.0196(7) -0.0047(7)
Cl2 0.0250(7) 0.0318(8) 0.0354(8) 0.0036(6) 0.0069(6) 0.0028(6)
Cl3 0.0384(8) 0.0317(8) 0.0256(7) 0.0073(6) 0.0145(6) -0.0016(6)
Cl4 0.0302(7) 0.0297(7) 0.0254(7) 0.0080(6) 0.0068(6) 0.0040(6)
Cl5 0.0316(8) 0.0282(7) 0.0276(7) -0.0047(6) 0.0051(6) -0.0078(6)
O2 0.035(2) 0.022(2) 0.030(2) 0.0035(17) 0.0126(18) 0.0020(17)
O3 0.030(2) 0.026(2) 0.027(2) 0.0059(17) 0.0085(17) 0.0015(17)
C1 0.042(4) 0.045(4) 0.038(4) 0.019(3) 0.011(3) 0.015(3)
C2 0.034(3) 0.029(3) 0.022(3) -0.001(3) 0.006(3) -0.004(2)
C111 0.023(3) 0.048(4) 0.033(3) -0.004(3) 0.003(3) -0.004(3)
C112 0.029(4) 0.068(5) 0.063(5) 0.013(4) 0.005(4) -0.005(4)
C113 0.037(5) 0.063(6) 0.113(9) 0.018(4) 0.003(5) 0.016(6)
C114 0.039(5) 0.111(10) 0.113(10) 0.002(6) -0.025(6) 0.051(8)
C115 0.050(6) 0.128(10) 0.050(6) 0.000(6) -0.007(4) 0.023(6)
C116 0.042(4) 0.079(6) 0.042(4) -0.001(4) -0.001(3) -0.002(4)
C121 0.035(4) 0.036(4) 0.045(4) -0.003(3) 0.025(3) -0.003(3)
C122 0.045(5) 0.122(9) 0.064(6) -0.012(5) 0.031(4) 0.005(6)
C123 0.062(7) 0.142(12) 0.102(9) -0.022(7) 0.047(7) 0.012(9)
C124 0.073(7) 0.064(6) 0.104(8) -0.008(5) 0.067(6) 0.007(6)
C125 0.080(6) 0.044(5) 0.067(6) 0.004(4) 0.047(5) 0.015(4)
C126 0.045(4) 0.035(4) 0.056(5) -0.003(3) 0.027(4) 0.010(3)
C131 0.033(3) 0.028(3) 0.036(3) -0.005(3) 0.018(3) -0.007(3)
C132 0.034(4) 0.046(4) 0.067(5) -0.008(3) 0.012(4) -0.021(4)
C133 0.051(5) 0.040(4) 0.067(6) -0.016(4) 0.003(4) -0.023(4)
C134 0.057(5) 0.029(4) 0.058(5) -0.005(3) 0.018(4) -0.012(3)
C135 0.040(4) 0.031(3) 0.044(4) 0.004(3) 0.017(3) 0.001(3)
C136 0.032(3) 0.032(3) 0.034(3) -0.004(3) 0.015(3) -0.004(3)
C211 0.027(3) 0.027(3) 0.028(3) 0.002(2) 0.011(2) 0.005(2)
C212 0.039(4) 0.029(3) 0.041(4) 0.002(3) 0.008(3) 0.004(3)
C213 0.037(4) 0.045(4) 0.054(5) -0.005(3) -0.002(3) 0.001(4)
C214 0.038(4) 0.056(5) 0.041(4) 0.006(3) 0.002(3) 0.011(4)
C215 0.045(4) 0.038(4) 0.036(4) 0.010(3) 0.012(3) 0.009(3)
C216 0.043(4) 0.024(3) 0.034(3) 0.002(3) 0.017(3) 0.000(3)
C221 0.028(3) 0.028(3) 0.028(3) 0.000(2) 0.013(2) -0.003(2)
C222 0.043(4) 0.038(4) 0.035(4) -0.005(3) 0.019(3) 0.001(3)
C223 0.055(5) 0.050(4) 0.034(4) -0.012(4) 0.026(3) 0.000(3)
C224 0.038(4) 0.061(5) 0.048(4) -0.016(4) 0.024(3) -0.012(4)
C225 0.034(4) 0.059(5) 0.061(5) 0.003(3) 0.021(4) -0.001(4)
C226 0.035(4) 0.049(4) 0.040(4) 0.004(3) 0.013(3) 0.013(3)
C231 0.030(3) 0.022(3) 0.024(3) 0.000(2) 0.009(2) -0.001(2)
C232 0.045(4) 0.030(3) 0.034(3) 0.003(3) 0.018(3) 0.002(3)
C233 0.047(4) 0.035(4) 0.035(4) 0.003(3) 0.019(3) -0.008(3)
C234 0.029(3) 0.028(3) 0.041(4) 0.007(3) 0.009(3) -0.006(3)
C236 0.033(3) 0.029(3) 0.026(3) 0.001(3) 0.007(3) 0.003(3)
Re3 0.02686(12) 0.02407(12) 0.01977(11) 0.00393(9) 0.00672(9) 0.00026(9)
Re4 0.02552(12) 0.02435(12) 0.02507(12) -0.00214(9) 0.00691(9) -0.00423(9)
P3 0.0257(8) 0.0289(8) 0.0259(8) 0.0029(6) 0.0102(6) 0.0018(6)
P4 0.0243(7) 0.0224(7) 0.0256(7) -0.0013(6) 0.0093(6) -0.0008(6)
O4 0.025(2) 0.027(2) 0.022(2) 0.0016(16) 0.0080(16) 0.0016(17)
O5 0.045(3) 0.023(2) 0.035(2) 0.0040(19) 0.019(2) 0.0012(18)
O6 0.036(2) 0.025(2) 0.029(2) 0.0059(18) 0.0095(19) 0.0011(18)
Cl6 0.0477(10) 0.0388(9) 0.0583(11) -0.0203(8) 0.0239(9) -0.0177(8)
Cl7 0.0304(8) 0.0435(9) 0.0348(8) 0.0059(7) 0.0042(6) -0.0033(7)
Cl8 0.0467(9) 0.0388(9) 0.0280(7) 0.0094(7) 0.0187(7) 0.0003(7)
Cl9 0.0396(9) 0.0367(8) 0.0317(8) 0.0128(7) 0.0084(7) 0.0094(7)
Cl10 0.0383(9) 0.0389(9) 0.0301(8) -0.0038(7) 0.0064(6) -0.0123(7)
C3 0.058(5) 0.031(4) 0.048(4) 0.017(3) 0.019(4) 0.016(3)
C4 0.039(4) 0.024(3) 0.027(3) 0.005(3) 0.007(3) 0.001(3)
C311 0.029(3) 0.034(3) 0.032(3) -0.002(3) 0.010(3) -0.003(3)
C312 0.040(4) 0.058(5) 0.029(3) 0.014(3) 0.012(3) 0.008(3)
C313 0.047(4) 0.062(5) 0.032(4) 0.008(4) 0.000(3) 0.016(4)
C314 0.036(4) 0.059(5) 0.050(5) 0.015(4) -0.003(3) 0.006(4)
C315 0.046(4) 0.044(4) 0.049(4) 0.016(3) 0.016(3) 0.001(3)
C316 0.044(4) 0.038(4) 0.037(4) 0.012(3) 0.017(3) 0.004(3)
C321 0.032(3) 0.032(3) 0.038(4) 0.004(3) 0.018(3) 0.005(3)
C322 0.041(4) 0.054(5) 0.046(4) -0.003(3) 0.013(3) 0.013(4)
C323 0.038(4) 0.055(5) 0.067(6) -0.005(4) 0.015(4) 0.018(4)
C324 0.047(5) 0.051(5) 0.070(6) 0.003(4) 0.034(4) 0.025(4)
C325 0.064(5) 0.050(5) 0.040(4) 0.002(4) 0.028(4) 0.014(3)
C326 0.049(4) 0.038(4) 0.039(4) 0.002(3) 0.016(3) 0.004(3)
C331 0.028(3) 0.036(4) 0.037(4) -0.007(3) 0.012(3) -0.006(3)
C332 0.043(4) 0.053(5) 0.048(4) -0.004(4) 0.008(3) -0.012(4)
C333 0.058(5) 0.067(6) 0.061(5) -0.014(5) 0.015(4) -0.032(5)
C334 0.067(6) 0.050(5) 0.086(7) -0.019(4) 0.039(5) -0.037(5)
C335 0.066(6) 0.039(4) 0.084(7) -0.002(4) 0.028(5) -0.025(4)
C336 0.053(5) 0.036(4) 0.050(4) 0.008(3) 0.014(4) -0.004(3)
C411 0.027(3) 0.025(3) 0.026(3) 0.001(2) 0.009(2) 0.001(2)
C412 0.044(4) 0.035(4) 0.030(3) -0.002(3) 0.017(3) 0.002(3)
C413 0.051(4) 0.042(4) 0.034(4) 0.018(3) 0.011(3) 0.010(3)
C415 0.033(4) 0.049(4) 0.037(4) -0.002(3) 0.007(3) -0.012(3)
C416 0.032(3) 0.032(3) 0.038(4) -0.005(3) 0.015(3) -0.008(3)
C421 0.029(3) 0.028(3) 0.036(3) -0.003(2) 0.014(3) -0.005(3)
C422 0.033(4) 0.059(5) 0.037(4) 0.004(3) 0.014(3) 0.016(3)
C423 0.050(5) 0.073(6) 0.058(5) -0.004(4) 0.030(4) 0.021(4)
C424 0.043(4) 0.054(5) 0.052(5) -0.015(3) 0.028(4) -0.010(4)
C425 0.028(3) 0.050(4) 0.050(4) -0.004(3) 0.013(3) -0.009(4)
C426 0.035(4) 0.039(4) 0.044(4) -0.001(3) 0.013(3) 0.003(3)
C431 0.024(3) 0.021(3) 0.029(3) -0.004(2) 0.008(2) -0.001(2)
C432 0.035(3) 0.034(3) 0.032(3) 0.000(3) 0.012(3) -0.002(3)
C433 0.031(3) 0.041(4) 0.043(4) -0.004(3) 0.009(3) -0.015(3)
C434 0.036(4) 0.028(3) 0.060(5) 0.005(3) 0.012(3) -0.009(3)
C435 0.065(5) 0.026(3) 0.048(4) 0.004(3) 0.005(4) 0.006(3)
C436 0.057(5) 0.030(3) 0.032(4) 0.000(3) 0.009(3) -0.003(3)
P2 0.0263(7) 0.0211(7) 0.0245(7) 0.0000(6) 0.0101(6) 0.0022(6)
P1 0.0230(7) 0.0285(8) 0.0285(8) -0.0017(6) 0.0099(6) -0.0036(6)
C235 0.045(4) 0.023(3) 0.042(4) 0.001(3) 0.019(3) 0.003(3)
C414 0.038(4) 0.069(5) 0.027(3) 0.017(4) 0.004(3) 0.004(3)
C1A 0.050(5) 0.073(6) 0.032(4) 0.007(4) 0.011(3) -0.002(4)
Cl1A 0.0575(13) 0.0720(15) 0.0623(13) 0.0152(11) 0.0184(10) 0.0173(11)
Cl2A 0.0561(16) 0.219(4) 0.081(2) 0.000(2) 0.0286(14) 0.039(2)
Cl3A 0.0742(16) 0.0751(16) 0.0814(17) 0.0224(13) -0.0159(13) -0.0274(14)
C1B 0.080(8) 0.143(12) 0.053(6) 0.033(7) 0.013(5) 0.012(7)
Cl1B 0.040(4) 0.084(5) 0.102(6) 0.005(3) 0.025(4) 0.048(4)
Cl2B 0.079(8) 0.50(4) 0.207(15) -0.135(16) 0.035(8) -0.078(19)
Cl3B 0.33(2) 0.191(12) 0.083(6) 0.161(13) 0.103(10) 0.069(7)
Cl1C 0.066(4) 0.261(11) 0.131(6) -0.055(5) 0.026(4) -0.111(7)
Cl2C 0.050(4) 0.318(15) 0.105(6) 0.007(6) -0.012(3) 0.108(8)
Cl3C 0.072(4) 0.259(15) 0.091(5) -0.067(7) -0.004(3) 0.075(8)

loop_
_atom_type_symbol
_atom_type_description
_atom_type_scat_dispersion_real
_atom_type_scat_dispersion_imag
_atom_type_scat_source
C C 0.0033 0.0016 'International Tables Vol C Tables 4.2.6.8 and 6.1.1.4'
H H 0.0000 0.0000 'International Tables Vol C Tables 4.2.6.8 and 6.1.1.4'
O O 0.0106 0.0060 'International Tables Vol C Tables 4.2.6.8 and 6.1.1.4'
P P 0.1023 0.0942 'International Tables Vol C Tables 4.2.6.8 and 6.1.1.4'
Cl Cl 0.1484 0.1585 'International Tables Vol C Tables 4.2.6.8 and 6.1.1.4'
Re Re -1.0185 7.2310 'International Tables Vol C Tables 4.2.6.8 and 6.1.1.4'

loop_
_geom_angle_atom_site_label_1
_geom_angle_atom_site_label_2
_geom_angle_atom_site_label_3
_geom_angle
O1 Re1 O3 87.83(16)
O1 Re1 Cl4 101.80(12)
O3 Re1 Cl4 170.34(12)
O1 Re1 Cl3 159.70(12)
O3 Re1 Cl3 80.65(12)
Cl4 Re1 Cl3 89.89(5)
O1 Re1 Cl5 107.37(12)
O3 Re1 Cl5 87.82(12)
Cl4 Re1 Cl5 90.02(5)
Cl3 Re1 Cl5 88.95(5)
O1 Re1 P1 77.40(12)
O3 Re1 P1 87.83(12)
Cl4 Re1 P1 93.44(5)
Cl3 Re1 P1 85.46(5)
Cl5 Re1 P1 173.41(5)
O1 Re1 Re2 48.91(11)
O3 Re1 Re2 85.71(11)
Cl4 Re1 Re2 101.17(4)
Cl3 Re1 Re2 145.16(4)
Cl5 Re1 Re2 58.47(4)
P1 Re1 Re2 126.06(4)
O1 Re2 O2 89.46(16)
O1 Re2 Cl2 96.81(12)
O2 Re2 Cl2 172.84(12)
O1 Re2 Cl1 163.65(12)
O2 Re2 Cl1 82.76(12)
Cl2 Re2 Cl1 90.30(6)
O1 Re2 Cl5 107.23(11)
O2 Re2 Cl5 86.65(12)
Cl2 Re2 Cl5 94.75(5)
Cl1 Re2 Cl5 86.72(5)
O1 Re2 P2 79.92(11)
O2 Re2 P2 86.87(12)
Cl2 Re2 P2 90.81(5)
Cl1 Re2 P2 85.30(5)
Cl5 Re2 P2 170.29(5)
O1 Re2 Re1 49.00(11)
O2 Re2 Re1 86.24(11)
Cl2 Re2 Re1 100.48(4)
Cl1 Re2 Re1 143.83(4)
Cl5 Re2 Re1 58.24(4)
P2 Re2 Re1 128.44(4)
Re2 O1 Re1 82.09(14)
Re1 Cl5 Re2 63.29(4)
C2 O2 Re2 122.4(4)
C2 O3 Re1 122.7(4)
O3 C2 O2 122.8(6)
O3 C2 C1 118.3(6)
O2 C2 C1 118.9(6)
C112 C111 C116 120.0(7)
C112 C111 P1 118.3(6)
C116 C111 P1 121.2(6)
C113 C112 C111 119.3(9)
C114 C113 C112 120.7(10)
C115 C114 C113 119.9(9)
C114 C115 C116 121.3(10)
C115 C116 C111 118.8(9)
C126 C121 C122 118.5(7)
C126 C121 P1 122.5(5)
C122 C121 P1 118.6(6)
C123 C122 C121 119.9(10)
C124 C123 C122 120.9(10)
C123 C124 C125 120.3(9)
C124 C125 C126 120.0(9)
C121 C126 C125 120.3(8)
C136 C131 C132 118.7(6)
C136 C131 P1 120.1(5)
C132 C131 P1 120.5(5)
C133 C132 C131 120.3(7)
C132 C133 C134 120.9(7)
C135 C134 C133 119.3(7)
C134 C135 C136 120.2(7)
C131 C136 C135 120.5(6)
C212 C211 C216 120.0(6)
C212 C211 P2 119.6(5)
C216 C211 P2 120.3(5)
C211 C212 C213 119.3(6)
C214 C213 C212 120.3(7)
C215 C214 C213 119.9(7)
C214 C215 C216 121.7(7)
C215 C216 C211 118.7(6)
C226 C221 C222 119.0(6)
C226 C221 P2 117.2(5)
C222 C221 P2 123.7(5)
C223 C222 C221 119.8(7)
C224 C223 C222 120.7(7)
C223 C224 C225 119.8(7)
C226 C225 C224 119.8(7)
C225 C226 C221 120.9(7)
C236 C231 C232 119.2(6)
C236 C231 P2 123.8(5)
C232 C231 P2 117.0(5)
C231 C232 C233 120.3(6)
C234 C233 C232 120.2(6)
C235 C234 C233 119.5(6)
C231 C236 C235 120.2(6)
O4 Re3 O6 89.19(16)
O4 Re3 Cl9 98.50(12)
O6 Re3 Cl9 172.08(12)
O4 Re3 Cl8 161.08(12)
O6 Re3 Cl8 80.87(12)
Cl9 Re3 Cl8 91.22(6)
O4 Re3 Cl10 107.70(12)
O6 Re3 Cl10 86.17(12)
Cl9 Re3 Cl10 93.22(6)
Cl8 Re3 Cl10 87.78(6)
O4 Re3 P3 78.07(12)
O6 Re3 P3 88.92(12)
Cl9 Re3 P3 90.83(6)
Cl8 Re3 P3 85.63(6)
Cl10 Re3 P3 172.34(5)
O4 Re3 Re4 49.05(12)
O6 Re3 Re4 85.66(12)
Cl9 Re3 Re4 100.78(4)
Cl8 Re3 Re4 144.62(4)
Cl10 Re3 Re4 58.65(4)
P3 Re3 Re4 126.84(4)
O4 Re4 O5 88.95(17)
O4 Re4 Cl7 99.42(12)
O5 Re4 Cl7 171.41(13)
O4 Re4 Cl6 161.63(12)
O5 Re4 Cl6 81.43(13)
Cl7 Re4 Cl6 89.99(7)
O4 Re4 Cl10 106.87(12)
O5 Re4 Cl10 87.26(12)
Cl7 Re4 Cl10 92.09(6)
Cl6 Re4 Cl10 88.37(6)
O4 Re4 P4 76.63(12)
O5 Re4 P4 87.50(12)
Cl7 Re4 P4 92.55(5)
Cl6 Re4 P4 87.28(6)
Cl10 Re4 P4 173.64(5)
O4 Re4 Re3 48.57(11)
O5 Re4 Re3 86.35(12)
Cl7 Re4 Re3 100.60(4)
Cl6 Re4 Re3 145.05(5)
Cl10 Re4 Re3 58.31(4)
P4 Re4 Re3 124.90(4)
C311 P3 C321 103.6(3)
C311 P3 C331 110.5(3)
C321 P3 C331 100.8(3)
C311 P3 Re3 105.2(2)
C321 P3 Re3 121.6(2)
C331 P3 Re3 114.5(2)
C431 P4 C411 104.7(3)
C431 P4 C421 102.0(3)
C411 P4 C421 108.7(3)
C431 P4 Re4 117.7(2)
C411 P4 Re4 108.53(19)
C421 P4 Re4 114.5(2)
Re3 O4 Re4 82.38(15)
C4 O5 Re4 122.2(4)
C4 O6 Re3 122.9(4)
Re3 Cl10 Re4 63.04(4)
O6 C4 O5 122.9(5)
O6 C4 C3 119.3(6)
O5 C4 C3 117.8(6)
C316 C311 C312 119.5(6)
C316 C311 P3 117.8(5)
C312 C311 P3 121.5(5)
C313 C312 C311 119.8(7)
C314 C313 C312 120.1(7)
C315 C314 C313 120.3(7)
C314 C315 C316 120.5(7)
C315 C316 C311 119.8(7)
C322 C321 C326 118.8(6)
C322 C321 P3 116.6(5)
C326 C321 P3 124.6(5)
C323 C322 C321 120.5(7)
C324 C323 C322 120.5(8)
C323 C324 C325 119.4(7)
C326 C325 C324 121.2(7)
C325 C326 C321 119.5(7)
C332 C331 C336 119.1(7)
C332 C331 P3 124.7(6)
C336 C331 P3 115.9(5)
C331 C332 C333 120.9(8)
C334 C333 C332 119.2(8)
C333 C334 C335 120.9(8)
C334 C335 C336 120.1(9)
C335 C336 C331 119.8(8)
C412 C411 C416 118.4(6)
C412 C411 P4 121.2(5)
C416 C411 P4 120.1(5)
C413 C412 C411 120.5(7)
C412 C413 C414 120.2(7)
C414 C415 C416 119.8(7)
C415 C416 C411 120.6(6)
C426 C421 C422 118.8(6)
C426 C421 P4 117.4(5)
C422 C421 P4 123.8(5)
C423 C422 C421 120.0(7)
C424 C423 C422 120.5(7)
C423 C424 C425 120.2(7)
C426 C425 C424 119.3(7)
C421 C426 C425 121.2(7)
C436 C431 C432 118.6(6)
C436 C431 P4 124.1(5)
C432 C431 P4 117.2(5)
C433 C432 C431 120.5(6)
C434 C433 C432 120.5(7)
C433 C434 C435 119.4(6)
C436 C435 C434 120.7(7)
C431 C436 C435 120.2(6)
C221 P2 C231 100.3(3)
C221 P2 C211 107.5(3)
C231 P2 C211 104.1(3)
C221 P2 Re2 114.1(2)
C231 P2 Re2 118.28(19)
C211 P2 Re2 111.4(2)
C111 P1 C121 105.3(3)
C111 P1 C131 109.2(3)
C121 P1 C131 99.9(3)
C111 P1 Re1 105.7(2)
C121 P1 Re1 120.2(2)
C131 P1 Re1 115.9(2)
C234 C235 C236 120.7(6)
C415 C414 C413 120.3(6)
Cl2A C1A Cl1A 110.7(5)
Cl2A C1A Cl3A 109.0(5)
Cl1A C1A Cl3A 111.1(5)
Cl2B C1B Cl3C 121.6(7)
Cl2B C1B Cl2C 39.6(8)
Cl3C C1B Cl2C 114.0(6)
Cl2B C1B Cl1B 112.0(8)
Cl3C C1B Cl1B 22.3(5)
Cl2C C1B Cl1B 121.3(6)
Cl2B C1B Cl3B 88.0(9)
Cl3C C1B Cl3B 77.3(6)
Cl2C C1B Cl3B 50.4(6)
Cl1B C1B Cl3B 96.6(5)
Cl2B C1B Cl1C 61.8(9)
Cl3C C1B Cl1C 108.7(6)
Cl2C C1B Cl1C 101.2(6)
Cl1B C1B Cl1C 86.3(5)
Cl3B C1B Cl1C 148.0(7)
Cl3C Cl1B C1B 77.6(7)
Cl3C Cl1B Cl1C 125.4(7)
C1B Cl1B Cl1C 47.8(3)
Cl2C Cl2B C1B 70.9(5)
Cl2C Cl2B Cl1C 132.0(6)
C1B Cl2B Cl1C 61.4(5)
Cl2C Cl3B C1B 62.4(4)
Cl2C Cl3B Cl3C 101.3(6)
C1B Cl3B Cl3C 49.9(3)
Cl2B Cl1C C1B 56.8(4)
Cl2B Cl1C Cl1B 84.0(5)
C1B Cl1C Cl1B 45.8(2)
Cl2B Cl2C Cl3B 131.8(9)
Cl2B Cl2C C1B 69.5(5)
Cl3B Cl2C C1B 67.2(3)
Cl1B Cl3C C1B 80.1(6)
Cl1B Cl3C Cl3B 124.9(11)
C1B Cl3C Cl3B 52.8(4)

loop_
_geom_bond_atom_site_label_1
_geom_bond_atom_site_label_2
_geom_bond_site_symmetry_2
_geom_bond_distance
_geom_bond_publ_flag
Re1 O1 . 1.917(4) ?
Re1 O3 . 2.094(4) ?
Re1 Cl4 . 2.3152(14) ?
Re1 Cl3 . 2.3639(14) ?
Re1 Cl5 . 2.3946(14) ?
Re1 P1 . 2.4909(15) ?
Re1 Re2 . 2.5160(3) ?
Re2 O1 . 1.914(4) ?
Re2 O2 . 2.084(4) ?
Re2 Cl2 . 2.3184(15) ?
Re2 Cl1 . 2.3530(15) ?
Re2 Cl5 . 2.4007(14) ?
Re2 P2 . 2.5146(15) ?
O2 C2 . 1.269(7) ?
O3 C2 . 1.264(7) ?
C1 C2 . 1.491(8) ?
C111 C112 . 1.386(10) ?
C111 C116 . 1.391(10) ?
C111 P1 . 1.804(7) ?
C112 C113 . 1.384(12) ?
C113 C114 . 1.368(16) ?
C114 C115 . 1.357(16) ?
C115 C116 . 1.387(12) ?
C121 C126 . 1.374(10) ?
C121 C122 . 1.403(11) ?
C121 P1 . 1.816(6) ?
C122 C123 . 1.382(13) ?
C123 C124 . 1.351(15) ?
C124 C125 . 1.364(13) ?
C125 C126 . 1.401(10) ?
C131 C136 . 1.385(9) ?
C131 C132 . 1.386(9) ?
C131 P1 . 1.820(6) ?
C132 C133 . 1.373(10) ?
C133 C134 . 1.380(11) ?
C134 C135 . 1.371(10) ?
C135 C136 . 1.387(9) ?
C211 C212 . 1.395(9) ?
C211 C216 . 1.398(8) ?
C211 P2 . 1.828(6) ?
C212 C213 . 1.405(10) ?
C213 C214 . 1.378(11) ?
C214 C215 . 1.364(10) ?
C215 C216 . 1.393(9) ?
C221 C226 . 1.387(9) ?
C221 C222 . 1.396(9) ?
C221 P2 . 1.817(6) ?
C222 C223 . 1.394(9) ?
C223 C224 . 1.373(11) ?
C224 C225 . 1.392(11) ?
C225 C226 . 1.386(10) ?
C231 C236 . 1.386(8) ?
C231 C232 . 1.388(8) ?
C231 P2 . 1.818(6) ?
C232 C233 . 1.396(9) ?
C233 C234 . 1.381(9) ?
C234 C235 . 1.380(9) ?
C236 C235 . 1.389(9) ?
Re3 O4 . 1.904(4) ?
Re3 O6 . 2.087(4) ?
Re3 Cl9 . 2.3100(15) ?
Re3 Cl8 . 2.3718(15) ?
Re3 Cl10 . 2.4025(16) ?
Re3 P3 . 2.4944(16) ?
Re3 Re4 . 2.5166(3) ?
Re4 O4 . 1.918(4) ?
Re4 O5 . 2.085(4) ?
Re4 Cl7 . 2.3195(16) ?
Re4 Cl6 . 2.3540(16) ?
Re4 Cl10 . 2.4114(15) ?
Re4 P4 . 2.4915(15) ?
P3 C311 . 1.811(7) ?
P3 C321 . 1.824(6) ?
P3 C331 . 1.826(7) ?
P4 C431 . 1.817(6) ?
P4 C411 . 1.819(6) ?
P4 C421 . 1.828(6) ?
O5 C4 . 1.268(7) ?
O6 C4 . 1.267(7) ?
C3 C4 . 1.482(8) ?
C311 C316 . 1.384(9) ?
C311 C312 . 1.397(9) ?
C312 C313 . 1.379(10) ?
C313 C314 . 1.377(11) ?
C314 C315 . 1.369(11) ?
C315 C316 . 1.382(9) ?
C321 C322 . 1.391(10) ?
C321 C326 . 1.391(9) ?
C322 C323 . 1.383(10) ?
C323 C324 . 1.361(12) ?
C324 C325 . 1.379(11) ?
C325 C326 . 1.379(10) ?
C331 C332 . 1.383(10) ?
C331 C336 . 1.391(10) ?
C332 C333 . 1.385(11) ?
C333 C334 . 1.369(13) ?
C334 C335 . 1.376(13) ?
C335 C336 . 1.381(10) ?
C411 C412 . 1.394(9) ?
C411 C416 . 1.394(8) ?
C412 C413 . 1.373(9) ?
C413 C414 . 1.383(11) ?
C415 C414 . 1.370(11) ?
C415 C416 . 1.387(9) ?
C421 C426 . 1.378(9) ?
C421 C422 . 1.385(9) ?
C422 C423 . 1.383(10) ?
C423 C424 . 1.365(11) ?
C424 C425 . 1.380(11) ?
C425 C426 . 1.380(9) ?
C431 C436 . 1.377(9) ?
C431 C432 . 1.400(8) ?
C432 C433 . 1.382(9) ?
C433 C434 . 1.364(10) ?
C434 C435 . 1.386(11) ?
C435 C436 . 1.386(9) ?
C1A Cl2A . 1.736(9) ?
C1A Cl1A . 1.753(8) ?
C1A Cl3A . 1.772(9) ?
C1B Cl2B . 1.732(5) ?
C1B Cl3C . 1.746(5) ?
C1B Cl2C . 1.748(5) ?
C1B Cl1B . 1.761(5) ?
C1B Cl3B . 1.819(5) ?
C1B Cl1C . 1.819(5) ?
Cl1B Cl3C . 0.679(16) ?
Cl1B Cl1C . 2.449(10) ?
Cl2B Cl2C . 1.18(2) ?
Cl2B Cl1C . 1.82(2) ?
Cl3B Cl2C . 1.521(16) ?
Cl3B Cl3C . 2.226(15) ?
